data_1569357
loop_
_publ_author_name
'Sakai, Jin'
'Biswas, Sourav'
'Irie, Tsukasa'
'Mabuchi, Haruna'
'Sekine, Taishu'
'Niihori, Yoshiki'
'Das, Saikat'
'Negishi, Yuichi'

_publ_section_title
;
 Synthesis and luminescence properties of two silver cluster-assembled
 materials for selective Fe<sup>3+</sup> sensing.
;
_journal_issue 29
_journal_name_full Nanoscale
_journal_page_first 12227
_journal_page_last 12234
_journal_paper_doi 10.1039/d3nr01920a
_journal_volume 15
_journal_year 2023
_chemical_formula_moiety 'C234 H204 Ag24 F36 N12 O24 S12'
_chemical_formula_sum 'C234 H204 Ag24 F36 N12 O24 S12'
_chemical_formula_weight 7225.68
_space_group_crystal_system trigonal
_space_group_IT_number 167
_space_group_name_Hall '-R 3 2"c'
_space_group_name_H-M_alt 'R -3 c :H'
_atom_sites_solution_hydrogens geom
_atom_sites_solution_primary dual
_audit_creation_date 2023-02-07
_audit_creation_method
;
Olex2 1.5-ac5-024
(compiled 2022.04.12 svn.rca3783a0 for Rigaku Oxford Diffraction, GUI svn.r6498)
;
_audit_update_record
;
2023-04-16 deposited with the CCDC.	2023-06-26 downloaded from the CCDC.
;
_cell_angle_alpha 90
_cell_angle_beta 90
_cell_angle_gamma 120
_cell_formula_units_Z 9
_cell_length_a 59.1396(19)
_cell_length_b 59.1396(19)
_cell_length_c 32.143(3)
_cell_measurement_reflns_used 9964
_cell_measurement_temperature 273.15
_cell_measurement_theta_max 21.330
_cell_measurement_theta_min 2.346
_cell_volume 97358(10)
_computing_cell_refinement 'SAINT V8.40B (?, 2016)'
_computing_data_reduction 'SAINT V8.40B (?, 2016)'
_computing_molecular_graphics 'Olex2 1.5-ac5-024 (Dolomanov et al., 2009)'
_computing_publication_material 'Olex2 1.5-ac5-024 (Dolomanov et al., 2009)'
_computing_structure_refinement 'SHELXL 2019/2 (Sheldrick, 2015)'
_computing_structure_solution 'SHELXT 2018/2 (Sheldrick, 2018)'
_diffrn_ambient_temperature 273.15
_diffrn_measured_fraction_theta_full 0.997
_diffrn_measured_fraction_theta_max 0.997
_diffrn_measurement_device_type 'Bruker APEX-II CCD'
_diffrn_measurement_method '\f and \w scans'
_diffrn_radiation_type MoK\a
_diffrn_radiation_wavelength 0.71073
_diffrn_reflns_av_R_equivalents 0.1201
_diffrn_reflns_av_unetI/netI 0.0383
_diffrn_reflns_Laue_measured_fraction_full 0.997
_diffrn_reflns_Laue_measured_fraction_max 0.997
_diffrn_reflns_limit_h_max 70
_diffrn_reflns_limit_h_min -70
_diffrn_reflns_limit_k_max 66
_diffrn_reflns_limit_k_min -70
_diffrn_reflns_limit_l_max 38
_diffrn_reflns_limit_l_min -38
_diffrn_reflns_number 367620
_diffrn_reflns_point_group_measured_fraction_full 0.997
_diffrn_reflns_point_group_measured_fraction_max 0.997
_diffrn_reflns_theta_full 25.121
_diffrn_reflns_theta_max 25.121
_diffrn_reflns_theta_min 1.822
_diffrn_source_current 1.4
_diffrn_source_power 0.07
_diffrn_source_voltage 50.0
_diffrn_standards_number 0
_exptl_absorpt_coefficient_mu 1.168
_exptl_absorpt_correction_T_max 0.0912
_exptl_absorpt_correction_T_min 0.0663
_exptl_absorpt_correction_type multi-scan
_exptl_absorpt_process_details
;
SADABS-2016/2 (Bruker,2016/2) was used for absorption correction.
wR2(int) was 0.1444 before and 0.0647 after correction.
The Ratio of minimum to maximum transmission is 0.7270.
The \l/2 correction factor is Not present.
;
_exptl_crystal_colour colourless
_exptl_crystal_colour_primary colourless
_exptl_crystal_density_diffrn 1.109
_exptl_crystal_description block
_exptl_crystal_F_000 31752
_exptl_crystal_size_max 0.2
_exptl_crystal_size_mid 0.15
_exptl_crystal_size_min 0.14
_refine_diff_density_max 1.204
_refine_diff_density_min -1.125
_refine_diff_density_rms 0.110
_refine_ls_extinction_method none
_refine_ls_goodness_of_fit_ref 1.043
_refine_ls_hydrogen_treatment constr
_refine_ls_matrix_type full
_refine_ls_number_parameters 895
_refine_ls_number_reflns 19291
_refine_ls_number_restraints 3130
_refine_ls_restrained_S_all 1.151
_refine_ls_R_factor_all 0.1197
_refine_ls_R_factor_gt 0.0794
_refine_ls_shift/su_max 0.007
_refine_ls_shift/su_mean 0.000
_refine_ls_structure_factor_coef Fsqd
_refine_ls_weighting_details 'w=1/[\s^2^(Fo^2^)+(0.1492P)^2^+612.8511P] where P=(Fo^2^+2Fc^2^)/3'
_refine_ls_weighting_scheme calc
_refine_ls_wR_factor_gt 0.2372
_refine_ls_wR_factor_ref 0.2813
_reflns_Friedel_coverage 0.000
_reflns_number_gt 10675
_reflns_number_total 19291
_reflns_threshold_expression 'I > 2\s(I)'
_cod_data_source_file d3nr01920a2.cif
_cod_data_source_block 1
_cod_depositor_comments 'Adding full bibliography for 1569357--1569358.cif.'
_cod_original_cell_volume 97359(10)
_cod_original_sg_symbol_H-M 'R -3 c'
_cod_database_code 1569357
_shelx_shelxl_version_number 2019/2
_shelx_space_group_comment
;
The symmetry employed for this shelxl refinement is uniquely defined
by the following loop, which should always be used as a source of
symmetry information in preference to the above space-group names.
They are only intended as comments.
;
_shelx_estimated_absorpt_t_max 0.854
_shelx_estimated_absorpt_t_min 0.800
_olex2_refinement_description
;
1. Fixed Uiso
 At 1.2 times of:
  All C(H) groups
 At 1.5 times of:
  All C(H,H,H) groups
2. Restrained distances
 C57-C44
 1.45 with sigma of 0.001
 C50-F7
 1.29 with sigma of 0.02
 C50-F2
 1.36 with sigma of 0.02
 C50-F9
 1.27 with sigma of 0.02
 C25-F4
 1.27 with sigma of 0.02
 C25-C16
 1.45 with sigma of 0.01
 C25-F3
 1.36 with sigma of 0.02
 C25-F6
 1.29 with sigma of 0.02
 C77-C29
 1.45 with sigma of 0.001
 C55-C73
 2.2 with sigma of 0.001
 C55-C37
 2.5 with sigma of 0.001
 C29-C73
 1.5 with sigma of 0.001
 C29-C27
 1.5 with sigma of 0.001
 C35-C77
 1.5 with sigma of 0.001
 C77-C15
 1.5 with sigma of 0.001
 C29-C9
 2.1 with sigma of 0.001
 C29-C55
 2.2 with sigma of 0.001
 C61-C65
 2.5 with sigma of 0.001
 C65-C61
 2.6 with sigma of 0.001
 C58-C22
 1.55 with sigma of 0.01
 C58-C40
 1.55 with sigma of 0.01
 C56-C58
 1.55 with sigma of 0.01
 C50-F7 \\sim C50-F2 \\sim C50-F9
 with sigma of 0.02
 F7-F2 \\sim F2-F9 \\sim F9-F7
 with sigma of 0.03
 C25-F6 \\sim C25-F3 \\sim C25-F4
 with sigma of 0.02
 F6-F3 \\sim F3-F4 \\sim F4-F6
 with sigma of 0.03
 C58-C40 \\sim C58-C22 \\sim C58-C56
 with sigma of 0.02
3. Restrained planarity
 C73, C29, C27, C77, C15, C35
 with sigma of 0.1
 C15, C77, C35, C29, C73, C27
 with sigma of 0.01
4. Rigid bond restraints
 O2, C16, F3, O4, F4, C25, F6
 with sigma for 1-2 distances of 0.001 and sigma for 1-3 distances of 0.002
5. Uiso/Uaniso restraints and constraints
C1 \\sim C3 \\sim C4 \\sim C5 \\sim C6 \\sim C8 \\sim C10 \\sim C11 \\sim C12
\\sim C13 \\sim C53 \\sim C27 \\sim C55 \\sim C7 \\sim C57 \\sim C14 \\sim C16
\\sim C18 \\sim C20 \\sim C21 \\sim C22 \\sim C23 \\sim C24 \\sim C25 \\sim C26
\\sim C28 \\sim C29 \\sim C30 \\sim C32 \\sim C34 \\sim C36 \\sim C38 \\sim C39
\\sim C40 \\sim C41 \\sim C42 \\sim C43 \\sim C44 \\sim C45 \\sim C46 \\sim C47
\\sim C48 \\sim C49 \\sim C50 \\sim C51 \\sim C52 \\sim C54 \\sim C56 \\sim C58
\\sim C59 \\sim C15 \\sim C61 \\sim C31 \\sim C63 \\sim C2 \\sim C60 \\sim C62
\\sim C64 \\sim C65 \\sim C33 \\sim C67 \\sim C17 \\sim C69 \\sim C35 \\sim C66
\\sim C68 \\sim C70 \\sim C72 \\sim C74 \\sim C76 \\sim C78 \\sim C71 \\sim C9
\\sim C73 \\sim C37 \\sim C75 \\sim C19 \\sim C77 \\sim N1 \\sim N3 \\sim N2
\\sim F1 \\sim F2 \\sim F3 \\sim F4 \\sim F5 \\sim F6 \\sim F7 \\sim F8 \\sim
F9: within 5A with sigma of 0.01 and sigma for terminal atoms of 0.02 within 5A
Uanis(O2) \\sim Ueq: with sigma of 0.01 and sigma for terminal atoms of 0.02
6. Others
 Fixed Sof: C13(0.25) H13(0.25) C53(0.25) H53(0.25) C27(0.25) C55(0.25)
 H55(0.25) C7(0.25) H7(0.25) C57(0.25) C29(0.25) C59(0.25) H59(0.25) C15(0.25)
 C61(0.25) H61(0.25) C31(0.25) H31(0.25) C63(0.25) C2(0.25) H2(0.25) C65(0.25)
 H65(0.25) C33(0.25) H33(0.25) C67(0.25) C17(0.25) H17(0.25) C69(0.25)
 H69(0.25) C35(0.25) C71(0.25) H71(0.25) C9(0.25) H9(0.25) C73(0.25) C37(0.25)
 H37(0.25) C75(0.25) C19(0.25) H19(0.25) C77(0.25)
7.a Aromatic/amide H refined with riding coordinates:
 C3(H3), C6(H6), C12(H12), C13(H13), C53(H53), C55(H55), C7(H7), C18(H18),
 C24(H24), C28(H28), C30(H30), C32(H32), C34(H34), C36(H36), C38(H38), C39(H39),
  C41(H41), C43(H43), C47(H47), C48(H48), C59(H59), C61(H61), C31(H31), C2(H2),
 C65(H65), C33(H33), C17(H17), C69(H69), C70(H70), C74(H74), C76(H76), C78(H78),
  C71(H71), C9(H9), C37(H37), C19(H19)
7.b Fitted hexagon refined as free rotating group:
 C13(C53,C27,C55,C7,C57), C59(C15,C61,C31,C63,C2), C65(C33,C67,C17,C69,C35),
 C70(C72,C74,C76,N2,C78), C71(C9,C73,C37,C75,C19)
7.c Idealised Me refined as rotating group:
 C22(H22A,H22B,H22C), C40(H40A,H40B,H40C), C51(H51A,H51B,H51C), C52(H52A,H52B,
 H52C), C54(H54A,H54B,H54C), C56(H56A,H56B,H56C), C62(H62A,H62B,H62C), C66(H66A,
 H66B,H66C), C68(H68A,H68B,H68C)
;
_smtbx_masks_void_probe_radius 1.2
_smtbx_masks_void_truncation_radius 1.2
_olex2_submission_special_instructions 'No special instructions were received'

loop_
_space_group_symop_operation_xyz
'x, y, z'
'-y, x-y, z'
'-x+y, -x, z'
'y, x, -z+1/2'
'x-y, -y, -z+1/2'
'-x, -x+y, -z+1/2'
'x+2/3, y+1/3, z+1/3'
'-y+2/3, x-y+1/3, z+1/3'
'-x+y+2/3, -x+1/3, z+1/3'
'y+2/3, x+1/3, -z+5/6'
'x-y+2/3, -y+1/3, -z+5/6'
'-x+2/3, -x+y+1/3, -z+5/6'
'x+1/3, y+2/3, z+2/3'
'-y+1/3, x-y+2/3, z+2/3'
'-x+y+1/3, -x+2/3, z+2/3'
'y+1/3, x+2/3, -z+7/6'
'x-y+1/3, -y+2/3, -z+7/6'
'-x+1/3, -x+y+2/3, -z+7/6'
'-x, -y, -z'
'y, -x+y, -z'
'x-y, x, -z'
'-y, -x, z-1/2'
'-x+y, y, z-1/2'
'x, x-y, z-1/2'
'-x+2/3, -y+1/3, -z+1/3'
'y+2/3, -x+y+1/3, -z+1/3'
'x-y+2/3, x+1/3, -z+1/3'
'-y+2/3, -x+1/3, z-1/6'
'-x+y+2/3, y+1/3, z-1/6'
'x+2/3, x-y+1/3, z-1/6'
'-x+1/3, -y+2/3, -z+2/3'
'y+1/3, -x+y+2/3, -z+2/3'
'x-y+1/3, x+2/3, -z+2/3'
'-y+1/3, -x+2/3, z+1/6'
'-x+y+1/3, y+2/3, z+1/6'
'x+1/3, x-y+2/3, z+1/6'

loop_
_atom_site_label
_atom_site_type_symbol
_atom_site_fract_x
_atom_site_fract_y
_atom_site_fract_z
_atom_site_U_iso_or_equiv
_atom_site_adp_type
_atom_site_occupancy
_atom_site_site_symmetry_order
_atom_site_calc_flag
_atom_site_refinement_flags_posn
_atom_site_refinement_flags_adp
_atom_site_refinement_flags_occupancy
_atom_site_disorder_assembly
_atom_site_disorder_group
Ag1 Ag 0.53327(2) 0.49928(2) 0.56043(3) 0.0783(2) Uani 1 1 d . . . . .
Ag2 Ag 0.42774(2) 0.46451(2) 0.50694(3) 0.1123(4) Uani 1 1 d . . . . .
Ag3 Ag 0.50319(2) 0.52791(2) 0.56712(3) 0.0810(2) Uani 1 1 d . . . . .
Ag4 Ag 0.46467(2) 0.53744(2) 0.51428(3) 0.1036(3) Uani 1 1 d . . . . .
Ag5 Ag 0.47356(2) 0.46871(2) 0.56582(3) 0.0845(3) Uani 1 1 d . . . . .
Ag6 Ag 0.53581(2) 0.57090(2) 0.50117(3) 0.0992(3) Uani 1 1 d . . . . .
S1 S 0.54948(5) 0.54609(4) 0.54839(9) 0.0830(7) Uani 1 1 d . . . . .
S2 S 0.49653(5) 0.54727(4) 0.45406(9) 0.0813(7) Uani 1 1 d . . . . .
S3 S 0.45567(5) 0.49858(5) 0.55981(9) 0.0866(7) Uani 1 1 d . . . . .
F1 F 0.62218(17) 0.4986(2) 0.5693(3) 0.177(3) Uani 1 1 d . U . . .
F2 F 0.40981(18) 0.38148(16) 0.6301(4) 0.200(4) Uani 1 1 d D U . . .
F3 F 0.4898(2) 0.5886(2) 0.6594(3) 0.212(3) Uani 1 1 d D U . . .
F4 F 0.4997(2) 0.61394(17) 0.6104(3) 0.177(2) Uani 1 1 d D U . . .
F5 F 0.5987(2) 0.4756(2) 0.6138(4) 0.211(4) Uani 1 1 d . U . . .
F6 F 0.5269(2) 0.61079(18) 0.6460(3) 0.192(2) Uani 1 1 d D U . . .
F7 F 0.3929(2) 0.4004(2) 0.6375(4) 0.225(4) Uani 1 1 d D U . . .
F8 F 0.61665(18) 0.5127(2) 0.6237(4) 0.186(3) Uani 1 1 d . U . . .
F9 F 0.38330(17) 0.37885(17) 0.5866(3) 0.196(4) Uani 1 1 d D U . . .
O1 O 0.42225(12) 0.41691(12) 0.5458(3) 0.095(2) Uani 1 1 d . . . . .
O2 O 0.5062(2) 0.5595(2) 0.6174(4) 0.157(3) Uani 1 1 d . U . . .
O3 O 0.56748(13) 0.49918(15) 0.6025(3) 0.109(2) Uani 1 1 d . . . . .
O4 O 0.4939(2) 0.57442(18) 0.5670(3) 0.149(3) Uani 1 1 d . U . . .
O5 O 0.58128(14) 0.49744(15) 0.5394(3) 0.111(2) Uani 1 1 d . . . . .
O6 O 0.44124(17) 0.43362(16) 0.6083(3) 0.112(2) Uani 1 1 d . . . . .
N1 N 0.5519(2) 0.61452(17) 0.5078(3) 0.1135(18) Uani 1 1 d . U . . .
N3 N 0.38435(18) 0.44524(19) 0.5168(4) 0.123(2) Uani 1 1 d . U . . .
C1 C 0.20126(18) 0.3616(2) 0.5732(4) 0.093(2) Uani 1 1 d . U . . .
C3 C 0.5476(3) 0.6494(2) 0.5302(4) 0.124(2) Uani 1 1 d . U . . .
H3 H 0.536595 0.654790 0.541753 0.149 Uiso 1 1 calc R U . . .
C4 C 0.6391(2) 0.79780(18) 0.5667(4) 0.0901(19) Uani 1 1 d . U . . .
C5 C 0.5960(2) 0.71733(19) 0.5392(4) 0.1048(19) Uani 1 1 d . U . . .
C6 C 0.6495(2) 0.78578(17) 0.5441(3) 0.0883(18) Uani 1 1 d . U . . .
H6 H 0.666631 0.795740 0.534700 0.106 Uiso 1 1 calc R U . . .
C8 C 0.5715(3) 0.5666(2) 0.5923(5) 0.118(2) Uani 1 1 d . U . . .
C10 C 0.4235(3) 0.4170(3) 0.5849(6) 0.125(3) Uani 1 1 d . U . . .
C11 C 0.4032(3) 0.6030(3) 0.4968(6) 0.148(2) Uani 1 1 d . U . . .
C12 C 0.21227(18) 0.3756(2) 0.5395(4) 0.0950(19) Uani 1 1 d . U . . .
H12 H 0.201612 0.375670 0.518357 0.114 Uiso 1 1 calc R U . . .
C13 C 0.3847(2) 0.6517(3) 0.4921(6) 0.146(3) Uani 0.25 1 d G U P A -1
H13 H 0.401385 0.661907 0.503104 0.175 Uiso 0.25 1 calc R U P A -1
C53 C 0.3712(3) 0.6634(2) 0.4765(6) 0.148(3) Uani 0.25 1 d G U P A -1
H53 H 0.378805 0.681528 0.477014 0.178 Uiso 0.25 1 calc R U P A -1
C27 C 0.3463(3) 0.6482(2) 0.4601(7) 0.148(3) Uani 0.25 1 d DG U P A -1
C55 C 0.3349(3) 0.6212(2) 0.4593(7) 0.147(3) Uani 0.25 1 d DG U P A -1
H55 H 0.318275 0.610945 0.448315 0.177 Uiso 0.25 1 calc R U P A -1
C7 C 0.3485(3) 0.6094(3) 0.4749(6) 0.147(3) Uani 0.25 1 d G U P A -1
H7 H 0.340855 0.591324 0.474404 0.177 Uiso 0.25 1 calc R U P A -1
C57 C 0.3734(3) 0.6247(3) 0.4913(7) 0.146(3) Uani 0.25 1 d DG U P A -1
C14 C 0.3049(2) 0.4117(2) 0.5499(4) 0.1104(19) Uani 1 1 d . U . . .
C16 C 0.5014(3) 0.5751(3) 0.6006(6) 0.1388(18) Uani 1 1 d D U . . .
C18 C 0.3464(2) 0.4480(2) 0.5209(4) 0.121(2) Uani 1 1 d . U . . .
H18 H 0.338021 0.457560 0.515803 0.146 Uiso 1 1 calc R U . . .
C20 C 0.5832(3) 0.4986(3) 0.5785(6) 0.132(3) Uani 1 1 d . U . . .
C21 C 0.5729(3) 0.6672(2) 0.5216(4) 0.111(2) Uani 1 1 d . U . . .
C22 C 0.4563(3) 0.4986(3) 0.6463(5) 0.164(4) Uani 1 1 d D U . . .
H22A H 0.470796 0.515948 0.649419 0.247 Uiso 1 1 calc R U . . .
H22B H 0.462556 0.486742 0.640710 0.247 Uiso 1 1 calc R U . . .
H22C H 0.446124 0.493432 0.671383 0.247 Uiso 1 1 calc R U . . .
C23 C 0.3326(2) 0.4237(2) 0.5396(4) 0.115(2) Uani 1 1 d . U . . .
C24 C 0.6130(2) 0.78223(18) 0.5806(3) 0.094(2) Uani 1 1 d . U . . .
H24 H 0.605287 0.789979 0.595804 0.112 Uiso 1 1 calc R U . . .
C25 C 0.5048(2) 0.5972(2) 0.6268(4) 0.1486(19) Uani 1 1 d D U . . .
C26 C 0.6535(2) 0.82580(16) 0.5779(3) 0.0831(18) Uani 1 1 d . U . . .
C28 C 0.23920(18) 0.3902(2) 0.5345(4) 0.0984(19) Uani 1 1 d . U . . .
H28 H 0.246508 0.400426 0.511007 0.118 Uiso 1 1 calc R U . . .
C29 C 0.3288(2) 0.6512(2) 0.4295(5) 0.149(3) Uani 0.25 1 d D U P A -1
C30 C 0.5769(3) 0.6309(2) 0.4976(4) 0.113(2) Uani 1 1 d . U . . .
H30 H 0.586896 0.624404 0.486086 0.135 Uiso 1 1 calc R U . . .
C32 C 0.21682(19) 0.3617(2) 0.6058(4) 0.102(2) Uani 1 1 d . U . . .
H32 H 0.209052 0.352390 0.629950 0.123 Uiso 1 1 calc R U . . .
C34 C 0.3718(2) 0.4583(2) 0.5099(5) 0.124(2) Uani 1 1 d . U . . .
H34 H 0.380606 0.474603 0.497347 0.148 Uiso 1 1 calc R U . . .
C36 C 0.5986(2) 0.75573(19) 0.5719(4) 0.100(2) Uani 1 1 d . U . . .
H36 H 0.581621 0.745506 0.581569 0.120 Uiso 1 1 calc R U . . .
C38 C 0.6361(2) 0.75968(17) 0.5345(4) 0.0938(19) Uani 1 1 d . U . . .
H38 H 0.643879 0.752094 0.519174 0.113 Uiso 1 1 calc R U . . .
C39 C 0.3452(2) 0.4098(2) 0.5417(4) 0.120(2) Uani 1 1 d . U . . .
H39 H 0.336259 0.392434 0.550385 0.143 Uiso 1 1 calc R U . . .
C40 C 0.4133(2) 0.4729(2) 0.6113(5) 0.152(3) Uani 1 1 d D U . . .
H40A H 0.415990 0.458187 0.610535 0.228 Uiso 1 1 calc R U . . .
H40B H 0.403183 0.472337 0.587465 0.228 Uiso 1 1 calc R U . . .
H40C H 0.404025 0.472220 0.636208 0.228 Uiso 1 1 calc R U . . .
C41 C 0.5385(3) 0.6240(2) 0.5217(4) 0.124(2) Uani 1 1 d . U . . .
H41 H 0.520870 0.612482 0.526595 0.148 Uiso 1 1 calc R U . . .
C42 C 0.2830(2) 0.4023(2) 0.5590(4) 0.1079(19) Uani 1 1 d . U . . .
C43 C 0.5876(3) 0.6572(2) 0.5040(4) 0.115(2) Uani 1 1 d . U . . .
H43 H 0.604892 0.668465 0.496567 0.139 Uiso 1 1 calc R U . . .
C44 C 0.3908(2) 0.6141(2) 0.4882(6) 0.145(2) Uani 1 1 d D U . . .
C45 C 0.5853(2) 0.6952(2) 0.5311(4) 0.1095(19) Uani 1 1 d . U . . .
C46 C 0.6107(2) 0.74500(18) 0.5482(4) 0.0980(19) Uani 1 1 d . U . . .
C47 C 0.3707(2) 0.4210(2) 0.5313(4) 0.119(2) Uani 1 1 d . U . . .
H47 H 0.379119 0.411351 0.534387 0.142 Uiso 1 1 calc R U . . .
C48 C 0.24375(19) 0.3757(2) 0.6026(4) 0.104(2) Uani 1 1 d . U . . .
H48 H 0.254092 0.376262 0.624804 0.125 Uiso 1 1 calc R U . . .
C49 C 0.6055(3) 0.4979(3) 0.5931(7) 0.140(3) Uani 1 1 d . U . . .
C50 C 0.4031(2) 0.3943(2) 0.6065(4) 0.141(3) Uani 1 1 d D U . . .
C51 C 0.4722(2) 0.5729(2) 0.4231(5) 0.123(3) Uani 1 1 d . U . . .
H51A H 0.468796 0.581546 0.400692 0.184 Uiso 1 1 calc R U . . .
H51B H 0.477203 0.583737 0.447442 0.184 Uiso 1 1 calc R U . . .
H51C H 0.456744 0.556569 0.428874 0.184 Uiso 1 1 calc R U . . .
C52 C 0.5193(2) 0.59311(19) 0.4096(4) 0.115(3) Uani 1 1 d . U . . .
H52A H 0.533508 0.589778 0.405871 0.172 Uiso 1 1 calc R U . . .
H52B H 0.521589 0.602267 0.435296 0.172 Uiso 1 1 calc R U . . .
H52C H 0.519076 0.603545 0.386914 0.172 Uiso 1 1 calc R U . . .
C54 C 0.5747(3) 0.5933(2) 0.5875(5) 0.134(3) Uani 1 1 d . U . . .
H54A H 0.558836 0.591792 0.576550 0.201 Uiso 1 1 calc R U . . .
H54B H 0.588809 0.603483 0.568740 0.201 Uiso 1 1 calc R U . . .
H54C H 0.578357 0.601802 0.614113 0.201 Uiso 1 1 calc R U . . .
C56 C 0.4330(3) 0.5197(2) 0.6095(5) 0.138(3) Uani 1 1 d D U . . .
H56A H 0.425323 0.520262 0.635507 0.207 Uiso 1 1 calc R U . . .
H56B H 0.420982 0.516662 0.587301 0.207 Uiso 1 1 calc R U . . .
H56C H 0.448755 0.536110 0.605064 0.207 Uiso 1 1 calc R U . . .
C58 C 0.4394(2) 0.4980(2) 0.6106(5) 0.125(2) Uani 1 1 d D U . . .
C59 C 0.2845(4) 0.6694(5) 0.4041(6) 0.148(3) Uani 0.25 1 d G U P A -1
H59 H 0.275622 0.655773 0.422859 0.178 Uiso 0.25 1 calc R U P A -1
C15 C 0.3091(4) 0.6755(6) 0.3899(6) 0.148(3) Uani 0.25 1 d DG U P A -1
C61 C 0.3223(3) 0.6959(7) 0.3619(6) 0.148(3) Uani 0.25 1 d DG U P A -1
H61 H 0.338778 0.699988 0.352423 0.178 Uiso 0.25 1 calc R U P A -1
C31 C 0.3109(6) 0.7101(5) 0.3480(8) 0.147(3) Uani 0.25 1 d G U P A -1
H31 H 0.319728 0.723757 0.329276 0.177 Uiso 0.25 1 calc R U P A -1
C63 C 0.2863(8) 0.7040(6) 0.3622(9) 0.147(4) Uani 0.25 1 d G U P A -1
C2 C 0.2730(5) 0.6836(7) 0.3902(8) 0.148(3) Uani 0.25 1 d G U P A -1
H2 H 0.256572 0.679542 0.399712 0.178 Uiso 0.25 1 calc R U P A -1
C60 C 0.4943(2) 0.5680(2) 0.4107(4) 0.109(2) Uani 1 1 d . U . . .
C62 C 0.5976(3) 0.5666(3) 0.5856(5) 0.148(4) Uani 1 1 d . U . . .
H62A H 0.612038 0.583416 0.592652 0.222 Uiso 1 1 calc R U . . .
H62B H 0.598995 0.562766 0.557000 0.222 Uiso 1 1 calc R U . . .
H62C H 0.597818 0.553524 0.603061 0.222 Uiso 1 1 calc R U . . .
C64 C 0.25515(19) 0.3890(2) 0.5661(4) 0.1026(19) Uani 1 1 d . U . . .
C65 C 0.3582(4) 0.7211(4) 0.4153(6) 0.149(3) Uani 0.25 1 d DG U P A -1
H65 H 0.359851 0.717810 0.387440 0.179 Uiso 0.25 1 calc R U P A -1
C33 C 0.3702(6) 0.7466(4) 0.4299(9) 0.147(3) Uani 0.25 1 d G U P A -1
H33 H 0.379880 0.760417 0.411831 0.177 Uiso 0.25 1 calc R U P A -1
C67 C 0.3677(7) 0.7514(4) 0.4714(11) 0.148(4) Uani 0.25 1 d G U P A -1
C17 C 0.3532(6) 0.7308(6) 0.4984(8) 0.149(3) Uani 0.25 1 d G U P A -1
H17 H 0.351563 0.734021 0.526224 0.178 Uiso 0.25 1 calc R U P A -1
C69 C 0.3412(5) 0.7052(5) 0.4838(8) 0.148(3) Uani 0.25 1 d G U P A -1
H69 H 0.331534 0.691414 0.501833 0.178 Uiso 0.25 1 calc R U P A -1
C35 C 0.3437(5) 0.7004(3) 0.4422(8) 0.148(3) Uani 0.25 1 d DG U P A -1
C66 C 0.5599(3) 0.5544(3) 0.6320(5) 0.134(4) Uani 1 1 d . U . . .
H66A H 0.570522 0.565308 0.654363 0.202 Uiso 1 1 calc R U . . .
H66B H 0.558735 0.537673 0.633730 0.202 Uiso 1 1 calc R U . . .
H66C H 0.542674 0.552207 0.634178 0.202 Uiso 1 1 calc R U . . .
C68 C 0.4891(2) 0.5537(2) 0.3721(4) 0.106(3) Uani 1 1 d . U . . .
H68A H 0.490108 0.564641 0.349326 0.159 Uiso 1 1 calc R U . . .
H68B H 0.472012 0.538527 0.373019 0.159 Uiso 1 1 calc R U . . .
H68C H 0.501883 0.548311 0.368185 0.159 Uiso 1 1 calc R U . . .
C70 C 0.44055(17) 0.59986(12) 0.5233(3) 0.141(2) Uani 1 1 d G U . . .
H70 H 0.448567 0.617385 0.530687 0.169 Uiso 1 1 calc R U . . .
C72 C 0.41608(17) 0.58786(16) 0.5046(3) 0.141(2) Uani 1 1 d G U . . .
C74 C 0.40410(14) 0.56166(17) 0.4935(3) 0.144(2) Uani 1 1 d G U . . .
H74 H 0.387721 0.553633 0.481001 0.173 Uiso 1 1 calc R U . . .
C76 C 0.41660(16) 0.54746(12) 0.5011(3) 0.140(2) Uani 1 1 d G U . . .
H76 H 0.408582 0.529928 0.493655 0.168 Uiso 1 1 calc R U . . .
N2 N 0.44107(16) 0.55945(14) 0.5198(3) 0.133(2) Uani 1 1 d G U . . .
C78 C 0.45305(14) 0.58565(15) 0.5308(3) 0.138(2) Uani 1 1 d G U . . .
H78 H 0.469428 0.593679 0.543342 0.165 Uiso 1 1 calc R U . . .
C71 C 0.2700(3) 0.6121(4) 0.3794(6) 0.151(3) Uani 0.25 1 d G U P A -1
H71 H 0.256209 0.615151 0.375151 0.181 Uiso 0.25 1 calc R U P A -1
C9 C 0.2917(2) 0.6299(3) 0.4021(5) 0.149(3) Uani 0.25 1 d DG U P A -1
H9 H 0.292444 0.644798 0.412915 0.179 Uiso 0.25 1 calc R U P A -1
C73 C 0.3124(3) 0.6253(3) 0.4085(6) 0.149(3) Uani 0.25 1 d DG U P A -1
C37 C 0.3113(4) 0.6030(3) 0.3923(7) 0.149(3) Uani 0.25 1 d DG U P A -1
H37 H 0.325105 0.599994 0.396537 0.179 Uiso 0.25 1 calc R U P A -1
C75 C 0.2896(4) 0.5853(3) 0.3696(7) 0.149(3) Uani 0.25 1 d G U P A -1
C19 C 0.2689(4) 0.5898(4) 0.3632(7) 0.150(3) Uani 0.25 1 d G U P A -1
H19 H 0.254423 0.577925 0.348080 0.180 Uiso 0.25 1 calc R U P A -1
C77 C 0.3274(3) 0.6745(2) 0.4212(5) 0.149(3) Uani 0.25 1 d D U P A -1

loop_
_atom_site_aniso_label
_atom_site_aniso_U_11
_atom_site_aniso_U_22
_atom_site_aniso_U_33
_atom_site_aniso_U_23
_atom_site_aniso_U_13
_atom_site_aniso_U_12
Ag1 0.0607(4) 0.0438(3) 0.1190(6) 0.0019(3) 0.0169(4) 0.0176(3)
Ag2 0.0547(4) 0.0950(6) 0.1454(8) -0.0149(5) 0.0278(5) 0.0061(4)
Ag3 0.0733(5) 0.0562(4) 0.1119(6) 0.0033(4) 0.0073(4) 0.0311(3)
Ag4 0.0961(6) 0.1009(6) 0.1250(7) 0.0284(5) 0.0279(5) 0.0576(5)
Ag5 0.0741(5) 0.0521(4) 0.1167(6) 0.0052(4) 0.0184(4) 0.0237(3)
Ag6 0.1014(6) 0.0380(4) 0.1317(7) 0.0028(4) -0.0068(5) 0.0150(4)
S1 0.0629(13) 0.0422(11) 0.124(2) 0.0014(11) 0.0133(13) 0.0112(10)
S2 0.0745(14) 0.0405(10) 0.1167(19) 0.0074(11) 0.0130(13) 0.0196(10)
S3 0.0776(15) 0.0616(13) 0.114(2) 0.0068(13) 0.0262(14) 0.0300(12)
F1 0.107(5) 0.212(7) 0.243(7) -0.014(6) -0.006(5) 0.102(5)
F2 0.151(6) 0.096(5) 0.263(8) 0.090(5) -0.020(6) -0.005(5)
F3 0.237(5) 0.153(5) 0.216(5) -0.020(3) 0.060(4) 0.077(5)
F4 0.192(5) 0.118(4) 0.236(5) -0.030(3) -0.006(4) 0.088(3)
F5 0.138(6) 0.195(7) 0.308(9) 0.040(7) -0.038(6) 0.089(6)
F6 0.192(4) 0.126(4) 0.230(5) -0.041(4) -0.041(4) 0.057(4)
F7 0.159(6) 0.168(6) 0.241(6) 0.043(6) 0.068(5) 0.001(5)
F8 0.114(5) 0.207(7) 0.258(8) -0.039(6) -0.033(5) 0.095(5)
F9 0.119(5) 0.140(5) 0.210(6) 0.082(5) -0.002(5) -0.026(4)
O1 0.062(4) 0.061(4) 0.152(7) 0.020(4) 0.018(4) 0.022(3)
O2 0.160(7) 0.154(6) 0.200(7) -0.032(5) -0.013(6) 0.110(6)
O3 0.051(4) 0.094(5) 0.176(8) -0.002(5) 0.010(4) 0.032(4)
O4 0.192(10) 0.089(5) 0.160(5) 0.009(4) 0.036(6) 0.065(6)
O5 0.069(4) 0.099(5) 0.165(7) 0.026(5) 0.017(5) 0.043(4)
O6 0.104(6) 0.093(5) 0.122(6) 0.031(5) 0.028(5) 0.037(5)
N1 0.115(3) 0.063(3) 0.161(3) -0.002(3) -0.010(3) 0.043(3)
N3 0.081(3) 0.097(3) 0.185(4) 0.037(3) 0.038(3) 0.041(3)
C1 0.056(3) 0.084(4) 0.151(5) 0.035(4) 0.021(3) 0.045(3)
C3 0.125(3) 0.071(3) 0.166(4) -0.002(3) -0.011(3) 0.043(3)
C4 0.098(4) 0.054(3) 0.121(4) 0.000(3) -0.024(3) 0.039(3)
C5 0.114(3) 0.055(3) 0.140(3) 0.002(3) -0.021(3) 0.038(3)
C6 0.101(4) 0.049(3) 0.125(4) -0.003(3) -0.020(3) 0.045(3)
C8 0.110(4) 0.074(4) 0.172(5) -0.009(4) -0.011(4) 0.047(4)
C10 0.086(4) 0.098(4) 0.185(5) 0.043(4) 0.035(4) 0.041(3)
C11 0.130(4) 0.108(4) 0.219(4) 0.000(4) -0.009(4) 0.069(3)
C12 0.058(3) 0.084(4) 0.155(4) 0.036(3) 0.020(3) 0.044(3)
C13 0.128(4) 0.105(4) 0.220(5) -0.001(4) -0.007(4) 0.070(4)
C53 0.129(4) 0.106(4) 0.220(5) 0.000(4) -0.006(4) 0.068(4)
C27 0.129(4) 0.106(4) 0.220(5) 0.000(4) -0.007(4) 0.068(4)
C55 0.129(4) 0.106(4) 0.220(5) 0.000(4) -0.007(4) 0.068(4)
C7 0.129(4) 0.106(4) 0.220(5) 0.000(4) -0.007(4) 0.068(4)
C57 0.128(4) 0.105(4) 0.219(5) 0.000(4) -0.008(4) 0.069(4)
C14 0.067(3) 0.096(3) 0.168(4) 0.039(3) 0.029(3) 0.041(3)
C16 0.131(3) 0.092(3) 0.186(3) -0.012(2) 0.007(3) 0.049(3)
C18 0.076(3) 0.101(4) 0.181(4) 0.042(4) 0.034(3) 0.040(3)
C20 0.098(5) 0.109(5) 0.205(7) -0.006(6) -0.012(6) 0.062(4)
C21 0.118(3) 0.059(3) 0.150(4) -0.001(3) -0.017(3) 0.040(3)
C22 0.151(7) 0.140(7) 0.193(8) 0.006(7) 0.045(7) 0.065(6)
C23 0.072(3) 0.095(3) 0.174(4) 0.038(3) 0.031(3) 0.039(3)
C24 0.101(4) 0.055(3) 0.125(4) 0.000(3) -0.023(3) 0.040(3)
C25 0.145(4) 0.092(3) 0.192(4) -0.017(2) 0.008(3) 0.046(3)
C26 0.092(4) 0.051(3) 0.119(4) -0.004(3) -0.024(3) 0.046(3)
C28 0.062(3) 0.087(3) 0.156(4) 0.036(3) 0.023(3) 0.044(3)
C29 0.129(4) 0.107(4) 0.221(5) -0.001(4) -0.006(4) 0.067(4)
C30 0.115(4) 0.058(3) 0.156(4) 0.000(3) -0.013(3) 0.037(3)
C32 0.060(3) 0.094(4) 0.156(4) 0.037(4) 0.019(3) 0.040(3)
C34 0.083(3) 0.100(3) 0.183(4) 0.036(3) 0.035(3) 0.043(3)
C36 0.108(4) 0.057(3) 0.130(4) 0.005(3) -0.021(3) 0.038(3)
C38 0.106(3) 0.053(3) 0.128(4) -0.001(3) -0.021(3) 0.044(3)
C39 0.074(3) 0.098(3) 0.182(4) 0.043(3) 0.030(3) 0.039(3)
C40 0.115(5) 0.113(5) 0.197(6) 0.034(5) 0.057(5) 0.033(5)
C41 0.124(3) 0.070(3) 0.166(3) 0.000(3) -0.011(3) 0.040(3)
C42 0.065(3) 0.095(3) 0.166(4) 0.038(3) 0.024(3) 0.042(3)
C43 0.119(4) 0.061(3) 0.154(4) 0.003(3) -0.014(3) 0.035(3)
C44 0.128(4) 0.106(4) 0.220(4) 0.000(4) -0.009(4) 0.073(3)
C45 0.117(3) 0.059(3) 0.145(3) 0.003(3) -0.018(3) 0.038(3)
C46 0.109(3) 0.051(3) 0.131(4) 0.001(3) -0.023(3) 0.038(3)
C47 0.072(3) 0.099(3) 0.184(4) 0.041(3) 0.034(3) 0.043(3)
C48 0.062(3) 0.095(4) 0.157(4) 0.038(3) 0.021(3) 0.039(3)
C49 0.090(6) 0.129(7) 0.222(8) -0.014(6) -0.009(6) 0.070(5)
C50 0.091(4) 0.109(5) 0.193(5) 0.040(4) 0.040(4) 0.027(4)
C51 0.114(5) 0.083(5) 0.184(6) 0.009(5) 0.011(5) 0.058(4)
C52 0.112(6) 0.057(4) 0.154(6) 0.012(5) 0.002(5) 0.026(4)
C54 0.139(5) 0.073(4) 0.172(6) -0.008(5) -0.024(5) 0.039(4)
C56 0.126(5) 0.108(5) 0.189(6) 0.008(5) 0.038(5) 0.065(4)
C58 0.104(4) 0.099(4) 0.175(4) 0.011(4) 0.036(4) 0.053(3)
C59 0.129(5) 0.106(4) 0.221(5) 0.000(5) -0.007(5) 0.067(4)
C15 0.130(4) 0.106(4) 0.220(5) 0.000(4) -0.007(4) 0.067(4)
C61 0.129(5) 0.106(4) 0.221(5) 0.000(5) -0.006(5) 0.067(4)
C31 0.129(5) 0.106(5) 0.220(5) 0.000(5) -0.006(5) 0.068(4)
C63 0.129(5) 0.105(5) 0.221(6) 0.000(5) -0.007(5) 0.068(5)
C2 0.128(5) 0.106(5) 0.221(5) 0.000(5) -0.007(5) 0.067(4)
C60 0.107(4) 0.066(4) 0.164(5) 0.002(4) -0.001(4) 0.052(3)
C62 0.098(6) 0.128(6) 0.205(8) -0.031(6) -0.023(6) 0.048(5)
C64 0.060(3) 0.091(3) 0.161(4) 0.035(3) 0.026(3) 0.041(3)
C65 0.130(5) 0.106(4) 0.220(5) 0.000(5) -0.006(5) 0.066(4)
C33 0.129(5) 0.105(5) 0.219(5) 0.001(5) -0.006(5) 0.067(4)
C67 0.129(5) 0.105(5) 0.221(6) -0.001(5) -0.006(5) 0.067(5)
C17 0.130(5) 0.106(5) 0.220(5) 0.000(5) -0.006(5) 0.066(4)
C69 0.129(5) 0.106(4) 0.221(5) 0.000(4) -0.006(5) 0.067(4)
C35 0.129(5) 0.106(4) 0.220(5) -0.001(4) -0.006(5) 0.066(4)
C66 0.124(7) 0.096(6) 0.171(7) -0.006(6) -0.021(6) 0.045(5)
C68 0.086(6) 0.074(6) 0.143(8) 0.001(6) 0.022(6) 0.029(5)
C70 0.125(4) 0.103(4) 0.216(4) -0.002(4) -0.009(4) 0.073(3)
C72 0.125(4) 0.103(4) 0.215(4) -0.003(4) -0.008(4) 0.071(3)
C74 0.128(4) 0.102(4) 0.217(5) -0.003(4) -0.009(4) 0.069(3)
C76 0.120(4) 0.102(4) 0.210(4) -0.001(4) -0.002(4) 0.065(3)
N2 0.122(3) 0.096(3) 0.196(4) -0.006(3) 0.004(3) 0.065(3)
C78 0.127(3) 0.097(3) 0.200(4) -0.004(3) 0.000(3) 0.063(3)
C71 0.131(5) 0.108(5) 0.221(5) -0.001(5) -0.006(5) 0.066(4)
C9 0.130(5) 0.106(4) 0.221(5) 0.000(4) -0.007(4) 0.066(4)
C73 0.130(4) 0.107(4) 0.221(5) -0.001(4) -0.006(4) 0.066(4)
C37 0.130(5) 0.107(4) 0.221(5) -0.001(5) -0.007(5) 0.067(4)
C75 0.130(5) 0.106(5) 0.221(5) -0.001(5) -0.007(5) 0.066(4)
C19 0.131(5) 0.107(5) 0.221(6) -0.001(5) -0.006(5) 0.067(5)
C77 0.129(4) 0.107(4) 0.221(5) 0.000(4) -0.006(4) 0.066(4)

loop_
_atom_type_symbol
_atom_type_description
_atom_type_scat_dispersion_real
_atom_type_scat_dispersion_imag
_atom_type_scat_source
C C 0.0033 0.0016 'International Tables Vol C Tables 4.2.6.8 and 6.1.1.4'
H H 0.0000 0.0000 'International Tables Vol C Tables 4.2.6.8 and 6.1.1.4'
Ag Ag -0.8971 1.1015 'International Tables Vol C Tables 4.2.6.8 and 6.1.1.4'
F F 0.0171 0.0103 'International Tables Vol C Tables 4.2.6.8 and 6.1.1.4'
N N 0.0061 0.0033 'International Tables Vol C Tables 4.2.6.8 and 6.1.1.4'
O O 0.0106 0.0060 'International Tables Vol C Tables 4.2.6.8 and 6.1.1.4'
S S 0.1246 0.1234 'International Tables Vol C Tables 4.2.6.8 and 6.1.1.4'

loop_
_geom_angle_atom_site_label_1
_geom_angle_atom_site_label_2
_geom_angle_atom_site_label_3
_geom_angle
_geom_angle_site_symmetry_1
_geom_angle_site_symmetry_3
_geom_angle_publ_flag
Ag2 Ag1 Ag4 71.68(3) 19_666 19_666 ?
Ag3 Ag1 Ag2 96.05(3) . 19_666 ?
Ag3 Ag1 Ag4 130.66(4) . 19_666 ?
Ag3 Ag1 Ag5 59.85(2) . . ?
Ag5 Ag1 Ag2 133.26(4) . 19_666 ?
Ag5 Ag1 Ag4 93.68(3) . 19_666 ?
S1 Ag1 Ag2 51.59(6) . 19_666 ?
S1 Ag1 Ag3 52.26(6) . . ?
S1 Ag1 Ag4 120.40(7) . 19_666 ?
S1 Ag1 Ag5 110.96(6) . . ?
S2 Ag1 Ag2 120.59(7) 19_666 19_666 ?
S2 Ag1 Ag3 110.39(7) 19_666 . ?
S2 Ag1 Ag4 50.46(6) 19_666 19_666 ?
S2 Ag1 Ag5 51.74(6) 19_666 . ?
S2 Ag1 S1 152.34(10) 19_666 . ?
O3 Ag1 Ag2 93.29(19) . 19_666 ?
O3 Ag1 Ag3 133.3(2) . . ?
O3 Ag1 Ag4 95.7(2) . 19_666 ?
O3 Ag1 Ag5 132.93(18) . . ?
O3 Ag1 S1 103.46(19) . . ?
O3 Ag1 S2 103.51(19) . 19_666 ?
Ag1 Ag2 Ag5 92.91(3) 19_666 . ?
S1 Ag2 Ag1 50.80(5) 19_666 19_666 ?
S1 Ag2 Ag5 84.18(7) 19_666 . ?
S1 Ag2 S3 117.49(9) 19_666 . ?
S3 Ag2 Ag1 87.43(6) . 19_666 ?
S3 Ag2 Ag5 49.48(7) . . ?
N3 Ag2 Ag1 135.4(3) . 19_666 ?
N3 Ag2 Ag5 131.4(3) . . ?
N3 Ag2 S1 126.6(3) . 19_666 ?
N3 Ag2 S3 115.9(3) . . ?
Ag1 Ag3 Ag4 138.93(4) . . ?
Ag1 Ag3 Ag5 60.87(2) . . ?
Ag1 Ag3 Ag6 96.37(3) . . ?
Ag4 Ag3 Ag6 72.08(3) . . ?
Ag5 Ag3 Ag4 98.56(3) . . ?
Ag5 Ag3 Ag6 134.02(3) . . ?
S1 Ag3 Ag1 52.33(6) . . ?
S1 Ag3 Ag4 122.82(7) . . ?
S1 Ag3 Ag5 112.03(6) . . ?
S1 Ag3 Ag6 51.69(7) . . ?
S1 Ag3 S3 155.52(9) . . ?
S3 Ag3 Ag1 112.51(6) . . ?
S3 Ag3 Ag4 52.79(7) . . ?
S3 Ag3 Ag5 52.37(6) . . ?
S3 Ag3 Ag6 121.99(7) . . ?
O2 Ag3 Ag1 130.4(3) . . ?
O2 Ag3 Ag4 90.2(3) . . ?
O2 Ag3 Ag5 132.9(3) . . ?
O2 Ag3 Ag6 92.7(3) . . ?
O2 Ag3 S1 101.0(3) . . ?
O2 Ag3 S3 103.0(3) . . ?
Ag3 Ag4 Ag1 90.40(3) . 19_666 ?
S2 Ag4 Ag1 47.89(5) . 19_666 ?
S2 Ag4 Ag3 86.07(7) . . ?
S3 Ag4 Ag1 83.31(7) . 19_666 ?
S3 Ag4 Ag3 50.51(7) . . ?
S3 Ag4 S2 115.98(8) . . ?
N2 Ag4 Ag1 130.7(2) . 19_666 ?
N2 Ag4 Ag3 138.9(2) . . ?
N2 Ag4 S2 120.4(2) . . ?
N2 Ag4 S3 123.0(2) . . ?
Ag1 Ag5 Ag2 133.75(3) . . ?
Ag3 Ag5 Ag1 59.28(2) . . ?
Ag3 Ag5 Ag2 94.34(3) . . ?
Ag6 Ag5 Ag1 97.34(3) 19_666 . ?
Ag6 Ag5 Ag2 72.51(3) 19_666 . ?
Ag6 Ag5 Ag3 132.92(3) 19_666 . ?
S2 Ag5 Ag1 51.43(5) 19_666 . ?
S2 Ag5 Ag2 123.77(7) 19_666 . ?
S2 Ag5 Ag3 109.54(6) 19_666 . ?
S2 Ag5 Ag6 53.70(7) 19_666 19_666 ?
S2 Ag5 S3 153.48(9) 19_666 . ?
S3 Ag5 Ag1 110.59(6) . . ?
S3 Ag5 Ag2 50.58(7) . . ?
S3 Ag5 Ag3 52.01(6) . . ?
S3 Ag5 Ag6 121.24(8) . 19_666 ?
O6 Ag5 Ag1 136.1(2) . . ?
O6 Ag5 Ag2 89.6(2) . . ?
O6 Ag5 Ag3 137.3(2) . . ?
O6 Ag5 Ag6 88.7(2) . 19_666 ?
O6 Ag5 S2 103.2(2) . 19_666 ?
O6 Ag5 S3 102.7(2) . . ?
Ag5 Ag6 Ag3 93.06(3) 19_666 . ?
S1 Ag6 Ag3 50.39(6) . . ?
S1 Ag6 Ag5 88.03(6) . 19_666 ?
S1 Ag6 S2 120.97(8) . . ?
S2 Ag6 Ag3 86.21(6) . . ?
S2 Ag6 Ag5 51.92(6) . 19_666 ?
N1 Ag6 Ag3 126.7(3) . . ?
N1 Ag6 Ag5 139.3(3) . 19_666 ?
N1 Ag6 S1 122.2(3) . . ?
N1 Ag6 S2 115.6(3) . . ?
Ag1 S1 Ag2 77.60(7) . 19_666 ?
Ag1 S1 Ag6 133.91(11) . . ?
Ag2 S1 Ag6 95.05(10) 19_666 . ?
Ag3 S1 Ag1 75.42(6) . . ?
Ag3 S1 Ag2 133.38(11) . 19_666 ?
Ag3 S1 Ag6 77.91(8) . . ?
C8 S1 Ag1 111.2(4) . . ?
C8 S1 Ag2 114.2(4) . 19_666 ?
C8 S1 Ag3 110.8(5) . . ?
C8 S1 Ag6 113.2(4) . . ?
Ag1 S2 Ag4 81.65(7) 19_666 . ?
Ag1 S2 Ag5 76.83(7) 19_666 19_666 ?
Ag1 S2 Ag6 132.68(11) 19_666 . ?
Ag5 S2 Ag4 134.10(11) 19_666 . ?
Ag5 S2 Ag6 74.37(8) 19_666 . ?
Ag6 S2 Ag4 92.37(10) . . ?
C60 S2 Ag1 109.9(4) . 19_666 ?
C60 S2 Ag4 114.9(4) . . ?
C60 S2 Ag5 110.5(4) . 19_666 ?
C60 S2 Ag6 115.1(4) . . ?
Ag2 S3 Ag4 95.26(11) . . ?
Ag3 S3 Ag2 133.42(11) . . ?
Ag3 S3 Ag4 76.69(7) . . ?
Ag3 S3 Ag5 75.62(8) . . ?
Ag5 S3 Ag2 79.94(8) . . ?
Ag5 S3 Ag4 135.79(11) . . ?
C58 S3 Ag2 116.4(4) . . ?
C58 S3 Ag3 108.7(4) . . ?
C58 S3 Ag4 112.9(3) . . ?
C58 S3 Ag5 108.3(4) . . ?
C16 O2 Ag3 109.7(10) . . ?
C20 O3 Ag1 107.2(10) . . ?
C10 O6 Ag5 108.8(8) . . ?
C30 N1 Ag6 119.0(8) . . ?
C41 N1 Ag6 122.6(9) . . ?
C41 N1 C30 118.4(10) . . ?
C34 N3 Ag2 120.6(8) . . ?
C34 N3 C47 118.1(10) . . ?
C47 N3 Ag2 121.2(8) . . ?
C12 C1 C26 121.1(10) . 3_565 ?
C12 C1 C32 119.8(9) . . ?
C32 C1 C26 119.1(9) . 3_565 ?
C21 C3 H3 120.4 . . ?
C41 C3 H3 120.4 . . ?
C41 C3 C21 119.3(14) . . ?
C6 C4 C24 117.4(9) . . ?
C6 C4 C26 124.0(10) . . ?
C24 C4 C26 118.6(10) . . ?
C45 C5 C46 176.7(16) . . ?
C4 C6 H6 118.4 . . ?
C4 C6 C38 123.2(11) . . ?
C38 C6 H6 118.4 . . ?
C54 C8 S1 106.5(10) . . ?
C54 C8 C62 112.6(12) . . ?
C62 C8 S1 105.0(9) . . ?
C66 C8 S1 109.4(9) . . ?
C66 C8 C54 113.0(13) . . ?
C66 C8 C62 109.8(12) . . ?
O1 C10 O6 128.4(12) . . ?
O1 C10 C50 116.9(15) . . ?
O6 C10 C50 114.5(15) . . ?
C44 C11 C72 174.7(17) . . ?
C1 C12 H12 118.8 . . ?
C1 C12 C28 122.5(11) . . ?
C28 C12 H12 118.8 . . ?
C53 C13 H13 120.0 . . ?
C53 C13 C57 120.0 . . ?
C57 C13 H13 120.0 . . ?
C13 C53 H53 120.0 . . ?
C13 C53 C27 120.0 . . ?
C27 C53 H53 120.0 . . ?
C53 C27 C55 120.0 . . ?
C53 C27 C29 137.9(4) . . ?
C55 C27 C29 99.07(8) . . ?
C27 C55 H55 120.0 . . ?
C7 C55 C27 120.0 . . ?
C7 C55 H55 120.0 . . ?
C55 C7 H7 120.0 . . ?
C55 C7 C57 120.0 . . ?
C57 C7 H7 120.0 . . ?
C13 C57 C44 117.2(12) . . ?
C7 C57 C13 120.0 . . ?
C7 C57 C44 116.3(12) . . ?
C42 C14 C23 178.5(19) . . ?
O2 C16 C25 116.0(16) . . ?
O4 C16 O2 128.0(14) . . ?
O4 C16 C25 116.0(15) . . ?
C23 C18 H18 119.4 . . ?
C34 C18 H18 119.4 . . ?
C34 C18 C23 121.3(12) . . ?
O3 C20 O5 125.6(14) . . ?
O3 C20 C49 121.6(18) . . ?
O5 C20 C49 112.7(16) . . ?
C3 C21 C43 115.9(11) . . ?
C3 C21 C45 124.3(13) . . ?
C43 C21 C45 119.8(12) . . ?
H22A C22 H22B 109.5 . . ?
H22A C22 H22C 109.5 . . ?
H22B C22 H22C 109.5 . . ?
C58 C22 H22A 109.5 . . ?
C58 C22 H22B 109.5 . . ?
C58 C22 H22C 109.5 . . ?
C18 C23 C14 122.4(11) . . ?
C39 C23 C14 121.1(10) . . ?
C39 C23 C18 115.7(10) . . ?
C4 C24 H24 119.2 . . ?
C36 C24 C4 121.5(11) . . ?
C36 C24 H24 119.2 . . ?
F3 C25 C16 110.3(12) . . ?
F4 C25 F3 104.6(11) . . ?
F4 C25 F6 105.8(10) . . ?
F4 C25 C16 117.8(12) . . ?
F6 C25 F3 98.0(11) . . ?
F6 C25 C16 117.9(13) . . ?
C4 C26 C1 115.3(8) . 2_665 ?
C26 C26 C1 121.7(5) 18_655 2_665 ?
C26 C26 C4 122.8(6) 18_655 . ?
C12 C28 H28 120.9 . . ?
C12 C28 C64 118.2(10) . . ?
C64 C28 H28 120.9 . . ?
C27 C29 C73 108.03(13) . . ?
C77 C29 C27 127.2(9) . . ?
C77 C29 C73 124.8(9) . . ?
N1 C30 H30 119.9 . . ?
N1 C30 C43 120.2(13) . . ?
C43 C30 H30 119.9 . . ?
C1 C32 H32 119.7 . . ?
C48 C32 C1 120.5(11) . . ?
C48 C32 H32 119.7 . . ?
N3 C34 C18 121.0(11) . . ?
N3 C34 H34 119.5 . . ?
C18 C34 H34 119.5 . . ?
C24 C36 H36 121.3 . . ?
C24 C36 C46 117.4(11) . . ?
C46 C36 H36 121.3 . . ?
C6 C38 H38 120.8 . . ?
C6 C38 C46 118.3(11) . . ?
C46 C38 H38 120.8 . . ?
C23 C39 H39 119.8 . . ?
C47 C39 C23 120.3(11) . . ?
C47 C39 H39 119.8 . . ?
H40A C40 H40B 109.5 . . ?
H40A C40 H40C 109.5 . . ?
H40B C40 H40C 109.5 . . ?
C58 C40 H40A 109.5 . . ?
C58 C40 H40B 109.5 . . ?
C58 C40 H40C 109.5 . . ?
N1 C41 C3 125.4(14) . . ?
N1 C41 H41 117.3 . . ?
C3 C41 H41 117.3 . . ?
C14 C42 C64 173.7(16) . . ?
C21 C43 H43 119.7 . . ?
C30 C43 C21 120.5(13) . . ?
C30 C43 H43 119.7 . . ?
C11 C44 C57 162(2) . . ?
C5 C45 C21 177.2(14) . . ?
C36 C46 C5 117.9(11) . . ?
C38 C46 C5 119.9(11) . . ?
C38 C46 C36 122.1(10) . . ?
N3 C47 C39 122.9(11) . . ?
N3 C47 H47 118.6 . . ?
C39 C47 H47 118.6 . . ?
C32 C48 H48 120.3 . . ?
C64 C48 C32 119.4(11) . . ?
C64 C48 H48 120.3 . . ?
F1 C49 F5 100.6(13) . . ?
F1 C49 F8 108.9(14) . . ?
F1 C49 C20 122.4(19) . . ?
F5 C49 C20 111.5(14) . . ?
F8 C49 F5 95.1(16) . . ?
F8 C49 C20 114.1(15) . . ?
F2 C50 F7 92.2(11) . . ?
F2 C50 C10 118.2(11) . . ?
F7 C50 C10 113.3(12) . . ?
F9 C50 F2 109.1(11) . . ?
F9 C50 F7 101.6(11) . . ?
F9 C50 C10 118.3(13) . . ?
H51A C51 H51B 109.5 . . ?
H51A C51 H51C 109.5 . . ?
H51B C51 H51C 109.5 . . ?
C60 C51 H51A 109.5 . . ?
C60 C51 H51B 109.5 . . ?
C60 C51 H51C 109.5 . . ?
H52A C52 H52B 109.5 . . ?
H52A C52 H52C 109.5 . . ?
H52B C52 H52C 109.5 . . ?
C60 C52 H52A 109.5 . . ?
C60 C52 H52B 109.5 . . ?
C60 C52 H52C 109.5 . . ?
C8 C54 H54A 109.5 . . ?
C8 C54 H54B 109.5 . . ?
C8 C54 H54C 109.5 . . ?
H54A C54 H54B 109.5 . . ?
H54A C54 H54C 109.5 . . ?
H54B C54 H54C 109.5 . . ?
H56A C56 H56B 109.5 . . ?
H56A C56 H56C 109.5 . . ?
H56B C56 H56C 109.5 . . ?
C58 C56 H56A 109.5 . . ?
C58 C56 H56B 109.5 . . ?
C58 C56 H56C 109.5 . . ?
C22 C58 S3 109.6(9) . . ?
C22 C58 C40 110.5(12) . . ?
C22 C58 C56 116.1(13) . . ?
C40 C58 S3 107.0(9) . . ?
C56 C58 S3 107.8(9) . . ?
C56 C58 C40 105.4(11) . . ?
C15 C59 H59 120.0 . . ?
C15 C59 C2 120.0 . . ?
C2 C59 H59 120.0 . . ?
C59 C15 C61 120.0 . . ?
C59 C15 C77 116.9(10) . . ?
C61 C15 C77 111.4(16) . . ?
C15 C61 H61 120.0 . . ?
C31 C61 C15 120.0 . . ?
C31 C61 H61 120.0 . . ?
C61 C31 H31 120.0 . . ?
C61 C31 C63 120.0 . . ?
C63 C31 H31 120.0 . . ?
C31 C63 C2 120.0 . . ?
C59 C2 C63 120.0 . . ?
C59 C2 H2 120.0 . . ?
C63 C2 H2 120.0 . . ?
C51 C60 S2 105.8(9) . . ?
C52 C60 S2 107.8(9) . . ?
C52 C60 C51 109.5(10) . . ?
C68 C60 S2 108.4(8) . . ?
C68 C60 C51 112.7(11) . . ?
C68 C60 C52 112.3(11) . . ?
C8 C62 H62A 109.5 . . ?
C8 C62 H62B 109.5 . . ?
C8 C62 H62C 109.5 . . ?
H62A C62 H62B 109.5 . . ?
H62A C62 H62C 109.5 . . ?
H62B C62 H62C 109.5 . . ?
C28 C64 C42 117.8(10) . . ?
C48 C64 C28 119.3(9) . . ?
C48 C64 C42 123.0(11) . . ?
C33 C65 H65 120.0 . . ?
C33 C65 C35 120.0 . . ?
C35 C65 H65 120.0 . . ?
C65 C33 H33 120.0 . . ?
C67 C33 C65 120.0 . . ?
C67 C33 H33 120.0 . . ?
C17 C67 C33 120.0 . . ?
C67 C17 H17 120.0 . . ?
C67 C17 C69 120.0 . . ?
C69 C17 H17 120.0 . . ?
C17 C69 H69 120.0 . . ?
C35 C69 C17 120.0 . . ?
C35 C69 H69 120.0 . . ?
C65 C35 C77 114.6(15) . . ?
C69 C35 C65 120.0 . . ?
C69 C35 C77 124.2(13) . . ?
C8 C66 H66A 109.5 . . ?
C8 C66 H66B 109.5 . . ?
C8 C66 H66C 109.5 . . ?
H66A C66 H66B 109.5 . . ?
H66A C66 H66C 109.5 . . ?
H66B C66 H66C 109.5 . . ?
C60 C68 H68A 109.5 . . ?
C60 C68 H68B 109.5 . . ?
C60 C68 H68C 109.5 . . ?
H68A C68 H68B 109.5 . . ?
H68A C68 H68C 109.5 . . ?
H68B C68 H68C 109.5 . . ?
C72 C70 H70 120.0 . . ?
C72 C70 C78 120.0 . . ?
C78 C70 H70 120.0 . . ?
C70 C72 C11 119.4(9) . . ?
C70 C72 C74 120.0 . . ?
C74 C72 C11 120.6(9) . . ?
C72 C74 H74 120.0 . . ?
C72 C74 C76 120.0 . . ?
C76 C74 H74 120.0 . . ?
C74 C76 H76 120.0 . . ?
N2 C76 C74 120.0 . . ?
N2 C76 H76 120.0 . . ?
C76 N2 Ag4 116.2(4) . . ?
C78 N2 Ag4 121.7(4) . . ?
C78 N2 C76 120.0 . . ?
C70 C78 H78 120.0 . . ?
N2 C78 C70 120.0 . . ?
N2 C78 H78 120.0 . . ?
C9 C71 H71 120.0 . . ?
C9 C71 C19 120.0 . . ?
C19 C71 H71 120.0 . . ?
C71 C9 H9 120.0 . . ?
C71 C9 C73 120.0 . . ?
C73 C9 H9 120.0 . . ?
C9 C73 C29 93.11(7) . . ?
C9 C73 C37 120.0 . . ?
C37 C73 C29 146.55(13) . . ?
C73 C37 H37 120.0 . . ?
C75 C37 C73 120.0 . . ?
C75 C37 H37 120.0 . . ?
C19 C75 C37 120.0 . . ?
C71 C19 H19 120.0 . . ?
C75 C19 C71 120.0 . . ?
C75 C19 H19 120.0 . . ?
C29 C77 C15 123.2(18) . . ?
C29 C77 C35 125.1(17) . . ?
C35 C77 C15 111.7(17) . . ?

loop_
_geom_bond_atom_site_label_1
_geom_bond_atom_site_label_2
_geom_bond_distance
_geom_bond_site_symmetry_2
_geom_bond_publ_flag
Ag1 Ag2 3.1072(11) 19_666 ?
Ag1 Ag3 3.0148(10) . ?
Ag1 Ag4 3.2804(12) 19_666 ?
Ag1 Ag5 3.0631(10) . ?
Ag1 S1 2.466(2) . ?
Ag1 S2 2.460(2) 19_666 ?
Ag1 O3 2.436(8) . ?
Ag2 Ag5 3.2114(14) . ?
Ag2 S1 2.493(3) 19_666 ?
Ag2 S3 2.520(3) . ?
Ag2 N3 2.250(9) . ?
Ag3 Ag4 3.1109(12) . ?
Ag3 Ag5 3.0323(10) . ?
Ag3 Ag6 3.1264(11) . ?
Ag3 S1 2.463(2) . ?
Ag3 S3 2.467(3) . ?
Ag3 O2 2.407(10) . ?
Ag4 S2 2.557(3) . ?
Ag4 S3 2.546(3) . ?
Ag4 N2 2.343(6) . ?
Ag5 Ag6 3.0218(12) 19_666 ?
Ag5 S2 2.470(3) 19_666 ?
Ag5 S3 2.479(3) . ?
Ag5 O6 2.421(7) . ?
Ag6 S1 2.509(3) . ?
Ag6 S2 2.529(3) . ?
Ag6 N1 2.270(9) . ?
S1 C8 1.891(14) . ?
S2 C60 1.904(12) . ?
S3 C58 1.884(14) . ?
F1 C49 1.233(17) . ?
F2 C50 1.268(10) . ?
F3 C25 1.302(10) . ?
F4 C25 1.285(10) . ?
F5 C49 1.346(18) . ?
F6 C25 1.295(10) . ?
F7 C50 1.304(11) . ?
F8 C49 1.262(18) . ?
F9 C50 1.243(10) . ?
O1 C10 1.259(18) . ?
O2 C16 1.218(18) . ?
O3 C20 1.220(18) . ?
O4 C16 1.163(18) . ?
O5 C20 1.262(18) . ?
O6 C10 1.266(18) . ?
N1 C30 1.338(15) . ?
N1 C41 1.262(15) . ?
N3 C34 1.326(14) . ?
N3 C47 1.329(14) . ?
C1 C12 1.320(14) . ?
C1 C26 1.490(12) 3_565 ?
C1 C32 1.391(15) . ?
C3 H3 0.9300 . ?
C3 C21 1.360(17) . ?
C3 C41 1.347(15) . ?
C4 C6 1.361(14) . ?
C4 C24 1.419(15) . ?
C4 C26 1.479(13) . ?
C5 C45 1.163(13) . ?
C5 C46 1.447(13) . ?
C6 H6 0.9300 . ?
C6 C38 1.372(12) . ?
C8 C54 1.501(16) . ?
C8 C62 1.562(18) . ?
C8 C66 1.461(18) . ?
C10 C50 1.456(17) . ?
C11 C44 1.239(17) . ?
C11 C72 1.457(16) . ?
C12 H12 0.9300 . ?
C12 C28 1.390(13) . ?
C13 H13 0.9300 . ?
C13 C53 1.3900 . ?
C13 C57 1.3900 . ?
C53 H53 0.9300 . ?
C53 C27 1.3900 . ?
C27 C55 1.3900 . ?
C27 C29 1.5000(10) . ?
C55 H55 0.9300 . ?
C55 C7 1.3900 . ?
C7 H7 0.9300 . ?
C7 C57 1.3900 . ?
C57 C44 1.4500(10) . ?
C14 C23 1.460(14) . ?
C14 C42 1.162(13) . ?
C16 C25 1.482(9) . ?
C18 H18 0.9300 . ?
C18 C23 1.389(15) . ?
C18 C34 1.360(15) . ?
C20 C49 1.418(19) . ?
C21 C43 1.392(17) . ?
C21 C45 1.472(14) . ?
C22 H22A 0.9600 . ?
C22 H22B 0.9600 . ?
C22 H22C 0.9600 . ?
C22 C58 1.507(8) . ?
C23 C39 1.363(16) . ?
C24 H24 0.9300 . ?
C24 C36 1.387(13) . ?
C26 C26 1.396(19) 18_655 ?
C28 H28 0.9300 . ?
C28 C64 1.412(15) . ?
C29 C73 1.5003(10) . ?
C29 C77 1.4498(10) . ?
C30 H30 0.9300 . ?
C30 C43 1.369(14) . ?
C32 H32 0.9300 . ?
C32 C48 1.383(13) . ?
C34 H34 0.9300 . ?
C36 H36 0.9300 . ?
C36 C46 1.396(16) . ?
C38 H38 0.9300 . ?
C38 C46 1.376(15) . ?
C39 H39 0.9300 . ?
C39 C47 1.352(14) . ?
C40 H40A 0.9600 . ?
C40 H40B 0.9600 . ?
C40 H40C 0.9600 . ?
C40 C58 1.518(8) . ?
C41 H41 0.9300 . ?
C42 C64 1.446(13) . ?
C43 H43 0.9300 . ?
C47 H47 0.9300 . ?
C48 H48 0.9300 . ?
C48 C64 1.383(15) . ?
C51 H51A 0.9600 . ?
C51 H51B 0.9600 . ?
C51 H51C 0.9600 . ?
C51 C60 1.528(16) . ?
C52 H52A 0.9600 . ?
C52 H52B 0.9600 . ?
C52 H52C 0.9600 . ?
C52 C60 1.484(15) . ?
C54 H54A 0.9600 . ?
C54 H54B 0.9600 . ?
C54 H54C 0.9600 . ?
C56 H56A 0.9600 . ?
C56 H56B 0.9600 . ?
C56 H56C 0.9600 . ?
C56 C58 1.513(8) . ?
C59 H59 0.9300 . ?
C59 C15 1.3900 . ?
C59 C2 1.3900 . ?
C15 C61 1.3900 . ?
C15 C77 1.5001(10) . ?
C61 H61 0.9300 . ?
C61 C31 1.3900 . ?
C31 H31 0.9300 . ?
C31 C63 1.3900 . ?
C63 C2 1.3900 . ?
C2 H2 0.9300 . ?
C60 C68 1.446(16) . ?
C62 H62A 0.9600 . ?
C62 H62B 0.9600 . ?
C62 H62C 0.9600 . ?
C65 H65 0.9300 . ?
C65 C33 1.3900 . ?
C65 C35 1.3900 . ?
C33 H33 0.9300 . ?
C33 C67 1.3900 . ?
C67 C17 1.3900 . ?
C17 H17 0.9300 . ?
C17 C69 1.3900 . ?
C69 H69 0.9300 . ?
C69 C35 1.3900 . ?
C35 C77 1.5001(10) . ?
C66 H66A 0.9600 . ?
C66 H66B 0.9600 . ?
C66 H66C 0.9600 . ?
C68 H68A 0.9600 . ?
C68 H68B 0.9600 . ?
C68 H68C 0.9600 . ?
C70 H70 0.9300 . ?
C70 C72 1.3900 . ?
C70 C78 1.3900 . ?
C72 C74 1.3900 . ?
C74 H74 0.9300 . ?
C74 C76 1.3900 . ?
C76 H76 0.9300 . ?
C76 N2 1.3900 . ?
N2 C78 1.3900 . ?
C78 H78 0.9300 . ?
C71 H71 0.9300 . ?
C71 C9 1.3900 . ?
C71 C19 1.3900 . ?
C9 H9 0.9300 . ?
C9 C73 1.3900 . ?
C73 C37 1.3900 . ?
C37 H37 0.9300 . ?
C37 C75 1.3900 . ?
C75 C19 1.3900 . ?
C19 H19 0.9300 . ?

loop_
_geom_torsion_atom_site_label_1
_geom_torsion_atom_site_label_2
_geom_torsion_atom_site_label_3
_geom_torsion_atom_site_label_4
_geom_torsion
_geom_torsion_site_symmetry_1
_geom_torsion_site_symmetry_2
_geom_torsion_site_symmetry_3
_geom_torsion_site_symmetry_4
_geom_torsion_publ_flag
Ag1 S1 C8 C54 -166.2(9) . . . . ?
Ag1 S1 C8 C62 74.2(10) . . . . ?
Ag1 S1 C8 C66 -43.7(10) . . . . ?
Ag1 O3 C20 O5 -2.1(18) . . . . ?
Ag1 O3 C20 C49 -178.7(13) . . . . ?
Ag2 S1 C8 C54 108.4(9) 19_666 . . . ?
Ag2 S1 C8 C62 -11.3(11) 19_666 . . . ?
Ag2 S1 C8 C66 -129.1(9) 19_666 . . . ?
Ag2 S3 C58 C22 130.2(8) . . . . ?
Ag2 S3 C58 C40 10.3(10) . . . . ?
Ag2 S3 C58 C56 -102.6(8) . . . . ?
Ag2 N3 C34 C18 -171.2(11) . . . . ?
Ag2 N3 C47 C39 172.8(11) . . . . ?
Ag3 S1 C8 C54 -84.3(10) . . . . ?
Ag3 S1 C8 C62 156.0(8) . . . . ?
Ag3 S1 C8 C66 38.2(10) . . . . ?
Ag3 S3 C58 C22 -38.0(9) . . . . ?
Ag3 S3 C58 C40 -157.9(8) . . . . ?
Ag3 S3 C58 C56 89.2(9) . . . . ?
Ag3 O2 C16 O4 7(3) . . . . ?
Ag3 O2 C16 C25 -174.6(10) . . . . ?
Ag4 S3 C58 C22 -121.1(8) . . . . ?
Ag4 S3 C58 C40 119.1(8) . . . . ?
Ag4 S3 C58 C56 6.1(10) . . . . ?
Ag4 N2 C78 C70 162.9(7) . . . . ?
Ag5 S3 C58 C22 42.5(9) . . . . ?
Ag5 S3 C58 C40 -77.3(9) . . . . ?
Ag5 S3 C58 C56 169.7(8) . . . . ?
Ag5 O6 C10 O1 3.1(18) . . . . ?
Ag5 O6 C10 C50 178.2(9) . . . . ?
Ag6 S1 C8 C54 1.1(11) . . . . ?
Ag6 S1 C8 C62 -118.6(9) . . . . ?
Ag6 S1 C8 C66 123.6(9) . . . . ?
Ag6 N1 C30 C43 -175.4(9) . . . . ?
Ag6 N1 C41 C3 173.3(11) . . . . ?
O1 C10 C50 F2 121.7(14) . . . . ?
O1 C10 C50 F7 -132.2(13) . . . . ?
O1 C10 C50 F9 -13.6(19) . . . . ?
O2 C16 C25 F3 -59.3(19) . . . . ?
O2 C16 C25 F4 -179.2(14) . . . . ?
O2 C16 C25 F6 52(2) . . . . ?
O3 C20 C49 F1 -176.2(15) . . . . ?
O3 C20 C49 F5 65(2) . . . . ?
O3 C20 C49 F8 -41(2) . . . . ?
O4 C16 C25 F3 118.9(17) . . . . ?
O4 C16 C25 F4 -1(2) . . . . ?
O4 C16 C25 F6 -129.8(17) . . . . ?
O5 C20 C49 F1 7(2) . . . . ?
O5 C20 C49 F5 -112.1(18) . . . . ?
O5 C20 C49 F8 141.5(16) . . . . ?
O6 C10 C50 F2 -53.9(19) . . . . ?
O6 C10 C50 F7 52.2(17) . . . . ?
O6 C10 C50 F9 170.8(13) . . . . ?
N1 C30 C43 C21 1(2) . . . . ?
C1 C12 C28 C64 2.6(17) . . . . ?
C1 C32 C48 C64 -2.0(18) . . . . ?
C3 C21 C43 C30 -2.3(19) . . . . ?
C4 C6 C38 C46 0.6(16) . . . . ?
C4 C24 C36 C46 -1.5(16) . . . . ?
C6 C4 C24 C36 0.8(15) . . . . ?
C6 C4 C26 C1 136.7(11) . . . 2_665 ?
C6 C4 C26 C26 -38.1(19) . . . 18_655 ?
C6 C38 C46 C5 -179.0(10) . . . . ?
C6 C38 C46 C36 -1.3(16) . . . . ?
C11 C72 C74 C76 -180.0(12) . . . . ?
C12 C1 C32 C48 -2.3(18) . . . . ?
C12 C28 C64 C42 174.5(11) . . . . ?
C12 C28 C64 C48 -6.9(17) . . . . ?
C13 C53 C27 C55 0.0 . . . . ?
C13 C53 C27 C29 -155.4(16) . . . . ?
C13 C57 C44 C11 111(5) . . . . ?
C53 C13 C57 C7 0.0 . . . . ?
C53 C13 C57 C44 150.7(18) . . . . ?
C53 C27 C55 C7 0.0 . . . . ?
C53 C27 C29 C73 147.7(14) . . . . ?
C53 C27 C29 C77 -32.6(15) . . . . ?
C27 C55 C7 C57 0.0 . . . . ?
C27 C29 C73 C9 150.6(8) . . . . ?
C27 C29 C73 C37 -37.2(8) . . . . ?
C27 C29 C77 C15 -179.9(3) . . . . ?
C27 C29 C77 C35 0.2(5) . . . . ?
C55 C27 C29 C73 -10.9(9) . . . . ?
C55 C27 C29 C77 168.8(9) . . . . ?
C55 C7 C57 C13 0.0 . . . . ?
C55 C7 C57 C44 -151.0(18) . . . . ?
C7 C57 C44 C11 -97(5) . . . . ?
C57 C13 C53 C27 0.0 . . . . ?
C14 C23 C39 C47 178.7(14) . . . . ?
C18 C23 C39 C47 9(2) . . . . ?
C21 C3 C41 N1 3(2) . . . . ?
C23 C18 C34 N3 0(2) . . . . ?
C23 C39 C47 N3 -3(2) . . . . ?
C24 C4 C6 C38 -0.4(15) . . . . ?
C24 C4 C26 C1 -43.8(14) . . . 2_665 ?
C24 C4 C26 C26 141.4(14) . . . 18_655 ?
C24 C36 C46 C5 179.4(10) . . . . ?
C24 C36 C46 C38 1.7(16) . . . . ?
C26 C1 C12 C28 178.9(10) 3_565 . . . ?
C26 C1 C32 C48 -179.3(10) 3_565 . . . ?
C26 C4 C6 C38 179.1(10) . . . . ?
C26 C4 C24 C36 -178.6(9) . . . . ?
C29 C27 C55 C7 163.6(12) . . . . ?
C29 C73 C37 C75 -171.0(13) . . . . ?
C30 N1 C41 C3 -5(2) . . . . ?
C32 C1 C12 C28 2.0(18) . . . . ?
C32 C48 C64 C28 6.6(18) . . . . ?
C32 C48 C64 C42 -174.9(11) . . . . ?
C34 N3 C47 C39 -4(2) . . . . ?
C34 C18 C23 C14 -177.0(14) . . . . ?
C34 C18 C23 C39 -7(2) . . . . ?
C41 N1 C30 C43 3(2) . . . . ?
C41 C3 C21 C43 1(2) . . . . ?
C41 C3 C21 C45 -177.1(13) . . . . ?
C45 C21 C43 C30 175.5(12) . . . . ?
C47 N3 C34 C18 6(2) . . . . ?
C59 C15 C61 C31 0.0 . . . . ?
C59 C15 C77 C29 89.6(19) . . . . ?
C59 C15 C77 C35 -90.5(19) . . . . ?
C15 C59 C2 C63 0.0 . . . . ?
C15 C61 C31 C63 0.0 . . . . ?
C61 C15 C77 C29 -127.1(11) . . . . ?
C61 C15 C77 C35 52.8(11) . . . . ?
C61 C31 C63 C2 0.0 . . . . ?
C31 C63 C2 C59 0.0 . . . . ?
C2 C59 C15 C61 0.0 . . . . ?
C2 C59 C15 C77 140(2) . . . . ?
C65 C33 C67 C17 0.0 . . . . ?
C65 C35 C77 C29 123.5(17) . . . . ?
C65 C35 C77 C15 -56.4(17) . . . . ?
C33 C65 C35 C69 0.0 . . . . ?
C33 C65 C35 C77 168(2) . . . . ?
C33 C67 C17 C69 0.0 . . . . ?
C67 C17 C69 C35 0.0 . . . . ?
C17 C69 C35 C65 0.0 . . . . ?
C17 C69 C35 C77 -167(3) . . . . ?
C69 C35 C77 C29 -69.1(17) . . . . ?
C69 C35 C77 C15 111.0(17) . . . . ?
C35 C65 C33 C67 0.0 . . . . ?
C70 C72 C74 C76 0.0 . . . . ?
C72 C70 C78 N2 0.0 . . . . ?
C72 C74 C76 N2 0.0 . . . . ?
C74 C76 N2 Ag4 -163.8(6) . . . . ?
C74 C76 N2 C78 0.0 . . . . ?
C76 N2 C78 C70 0.0 . . . . ?
C78 C70 C72 C11 180.0(12) . . . . ?
C78 C70 C72 C74 0.0 . . . . ?
C71 C9 C73 C29 175.0(7) . . . . ?
C71 C9 C73 C37 0.0 . . . . ?
C9 C71 C19 C75 0.0 . . . . ?
C9 C73 C37 C75 0.0 . . . . ?
C73 C29 C77 C15 -0.2(5) . . . . ?
C73 C29 C77 C35 179.9(3) . . . . ?
C73 C37 C75 C19 0.0 . . . . ?
C37 C75 C19 C71 0.0 . . . . ?
C19 C71 C9 C73 0.0 . . . . ?
C77 C29 C73 C9 -29.1(8) . . . . ?
C77 C29 C73 C37 143.1(9) . . . . ?
C77 C15 C61 C31 -142.0(18) . . . . ?

loop_
_smtbx_masks_void_nr
_smtbx_masks_void_average_x
_smtbx_masks_void_average_y
_smtbx_masks_void_average_z
_smtbx_masks_void_volume
_smtbx_masks_void_count_electrons
_smtbx_masks_void_content
1 -0.954 -0.447 -0.435 51253.4 5553.3 ?
2 -0.005 0.495 0.648 12.6 0.0 ?
3 0.005 0.500 0.852 12.6 0.0 ?
4 -0.005 0.500 0.148 12.6 0.0 ?
5 0.005 0.505 0.352 12.6 0.0 ?
6 0.161 0.328 0.186 12.6 0.0 ?
7 0.161 0.833 0.686 12.6 0.0 ?
8 0.167 0.328 0.686 12.6 0.0 ?
9 0.167 0.339 0.981 12.6 0.0 ?
10 0.167 0.828 0.481 12.6 0.0 ?
11 0.167 0.839 0.186 12.6 0.0 ?
12 0.172 0.339 0.481 12.6 0.0 ?
13 0.172 0.833 0.981 12.6 0.0 ?
14 0.328 0.167 0.814 12.6 0.0 ?
15 0.328 0.161 0.314 12.6 0.0 ?
16 0.339 0.167 0.519 12.6 0.0 ?
17 0.339 0.172 0.019 12.6 0.0 ?
18 0.495 0.500 0.352 12.6 0.0 ?
19 0.495 0.995 0.852 12.6 0.0 ?
20 0.500 0.495 0.148 12.6 0.0 ?
21 0.500 0.505 0.852 12.6 0.0 ?
22 0.500 0.995 0.352 12.6 0.0 ?
23 0.500 0.005 0.648 12.6 0.0 ?
24 0.505 0.005 0.148 12.6 0.0 ?
25 0.505 0.500 0.648 12.6 0.0 ?
26 0.661 0.833 0.481 12.6 0.0 ?
27 0.661 0.828 0.981 12.6 0.0 ?
28 0.672 0.833 0.186 12.6 0.0 ?
29 0.672 0.839 0.686 12.6 0.0 ?
30 0.828 0.167 0.019 12.6 0.0 ?
31 0.828 0.661 0.519 12.6 0.0 ?
32 0.833 0.161 0.814 12.6 0.0 ?
33 0.833 0.172 0.519 12.6 0.0 ?
34 0.833 0.661 0.019 12.6 0.0 ?
35 0.833 0.672 0.314 12.6 0.0 ?
36 0.839 0.167 0.314 12.6 0.0 ?
37 0.839 0.672 0.814 12.6 0.0 ?
